data_1531177
loop_
_publ_author_name
'Bertheville, B.'
'Fischer, P.'
'Yvon, K.'

_publ_section_title
;
 High-pressure synthesis and crystal structures of new ternary cesium
 magnesium hydrides, Cs Mg H3, Cs4 Mg3 H10 and Cs2 Mg H4
;
_journal_name_full 'Journal of Alloys Compd.'
_journal_page_first 152
_journal_page_last 156
_journal_volume 330
_journal_year 2002
_chemical_formula_sum 'Cs4 D10 Mg3'
_chemical_name_systematic 'Cs4 Mg3 D10'
_space_group_IT_number 64
_symmetry_space_group_name_Hall '-C 2ac 2'
_symmetry_space_group_name_H-M 'C m c a'
_cell_angle_alpha 90
_cell_angle_beta 90
_cell_angle_gamma 90
_cell_formula_units_Z 4
_cell_length_a 6.239
_cell_length_b 14.712
_cell_length_c 13.75
_cell_volume 1262.087
_citation_journal_id_ASTM JALCEU
_cod_data_source_file Bertheville_JALCEU_2002_359.cif
_cod_data_source_block D10Cs4Mg3
_cod_original_formula_sum 'D10 Cs4 Mg3'
_cod_database_code 1531177

loop_
_symmetry_equiv_pos_as_xyz
x,y,z
-x+1/2,-y,z+1/2
x,-y,-z
-x+1/2,y,-z+1/2
-x,-y,-z
x-1/2,y,-z-1/2
-x,y,z
x-1/2,-y,z-1/2
x+1/2,y+1/2,z
-x+1,-y+1/2,z+1/2
x+1/2,-y+1/2,-z
-x+1,y+1/2,-z+1/2
-x+1/2,-y+1/2,-z
x,y+1/2,-z-1/2
-x+1/2,y+1/2,z
x,-y+1/2,z-1/2

loop_
_atom_site_label
_atom_site_type_symbol
_atom_site_fract_x
_atom_site_fract_y
_atom_site_fract_z
_atom_site_occupancy
_atom_site_U_iso_or_equiv
Cs1 Cs+1 0 0.253 0.397 1 0.0
D1 D-1 0.212 0.104 0.038 1 0.0
D2 D-1 0 0.25 0.15 1 0.0
Mg1 Mg+2 0 0.112 0.157 1 0.0
Cs2 Cs+1 0 0.449 0.138 1 0.0
Mg2 Mg+2 0 0 0 1 0.0
D4 D-1 0.25 0.101 0.25 1 0.0
D3 D-1 0 0.474 0.356 1 0.0
